data_4331686
loop_
_publ_author_name
'Chang, Sheng-Yuan'
'Kavitha, Jakka'
'Li, Shih-Wen'
'Hsu, Chan-Shou'
'Chi, Yun'
'Yeh, Yu-Shan'
'Chou, Pi-Tai'
'Lee, Gene-Hsiang'
'Carty, Arthur J.'
'Tao, Yu-Tai'
'Chien, Chin-Hsiung'

_publ_section_title
;
 Platinum(II) Complexes with Pyridyl Azolate-Based Chelates:&#x00A0;
 Synthesis, Structural Characterization, and Tuning of Photo- and
 Electrophosphorescence
;
_journal_issue 1
_journal_name_full 'Inorganic Chemistry'
_journal_page_first 137
_journal_page_last 146
_journal_paper_doi 10.1021/ic051393b
_journal_volume 45
_journal_year 2006
_chemical_formula_sum 'C22 H10 F14 N6 Pt'
_chemical_formula_weight 819.45
_chemical_name_systematic
; 
 ? 
;
_space_group_IT_number 15
_symmetry_cell_setting monoclinic
_symmetry_space_group_name_Hall '-C 2yc'
_symmetry_space_group_name_H-M 'C 1 2/c 1'
_atom_sites_solution_hydrogens geom
_atom_sites_solution_primary direct
_atom_sites_solution_secondary difmap
_audit_creation_method SHELXL-97
_cell_angle_alpha 90.00
_cell_angle_beta 92.5381(11)
_cell_angle_gamma 90.00
_cell_formula_units_Z 4
_cell_length_a 18.1823(3)
_cell_length_b 20.0340(4)
_cell_length_c 6.8846(1)
_cell_measurement_reflns_used all
_cell_measurement_temperature 295(2)
_cell_measurement_theta_max 27.50
_cell_measurement_theta_min 1.00
_cell_volume 2505.35(7)
_computing_cell_refinement DENZO-SMN
_computing_data_collection 'NONIUS COLLECT'
_computing_data_reduction DENZO-SMN
_computing_molecular_graphics SHELXTL
_computing_publication_material SHELXTL
_computing_structure_refinement 'SHELXL-97 (Sheldrick, 1997)'
_computing_structure_solution 'SHELXS-97 (Sheldrick, 1990)'
_diffrn_ambient_temperature 295(2)
_diffrn_measured_fraction_theta_full 1.000
_diffrn_measured_fraction_theta_max 1.000
_diffrn_measurement_device_type 'NONIUS KappaCCD'
_diffrn_measurement_method '\w scans'
_diffrn_radiation_monochromator graphite
_diffrn_radiation_source 'fine-focus sealed tube'
_diffrn_radiation_type MoK\a
_diffrn_radiation_wavelength 0.71073
_diffrn_reflns_av_R_equivalents 0.0546
_diffrn_reflns_av_sigmaI/netI 0.0473
_diffrn_reflns_limit_h_max 23
_diffrn_reflns_limit_h_min -23
_diffrn_reflns_limit_k_max 26
_diffrn_reflns_limit_k_min -25
_diffrn_reflns_limit_l_max 8
_diffrn_reflns_limit_l_min -8
_diffrn_reflns_number 15234
_diffrn_reflns_theta_full 27.50
_diffrn_reflns_theta_max 27.50
_diffrn_reflns_theta_min 1.51
_exptl_absorpt_coefficient_mu 5.731
_exptl_absorpt_correction_T_max 0.891
_exptl_absorpt_correction_T_min 0.707
_exptl_absorpt_correction_type multi-scan
_exptl_crystal_colour yellow
_exptl_crystal_density_diffrn 2.173
_exptl_crystal_density_method 'not measured'
_exptl_crystal_description needle
_exptl_crystal_F_000 1552
_exptl_crystal_size_max 0.23
_exptl_crystal_size_mid 0.05
_exptl_crystal_size_min 0.03
_refine_diff_density_max 2.206
_refine_diff_density_min -0.901
_refine_diff_density_rms 0.319
_refine_ls_extinction_coef 0.0028(4)
_refine_ls_extinction_expression Fc^*^=kFc[1+0.001xFc^2^\l^3^/sin(2\q)]^-1/4^
_refine_ls_extinction_method SHELXL
_refine_ls_goodness_of_fit_ref 1.124
_refine_ls_hydrogen_treatment mixed
_refine_ls_matrix_type full
_refine_ls_number_parameters 179
_refine_ls_number_reflns 2887
_refine_ls_number_restraints 18
_refine_ls_restrained_S_all 1.134
_refine_ls_R_factor_all 0.0961
_refine_ls_R_factor_gt 0.0563
_refine_ls_shift/su_max 0.001
_refine_ls_shift/su_mean 0.000
_refine_ls_structure_factor_coef Fsqd
_refine_ls_weighting_details 'calc w=1/[\s^2^(Fo^2^)+(0.1000P)^2^+0.0000P] where P=(Fo^2^+2Fc^2^)/3'
_refine_ls_weighting_scheme calc
_refine_ls_wR_factor_gt 0.1507
_refine_ls_wR_factor_ref 0.1799
_reflns_number_gt 1744
_reflns_number_total 2887
_reflns_threshold_expression >2sigma(I)
_cod_data_source_file ic051393bsup2.cif
_cod_data_source_block ic10945
_cod_depositor_comments
;
The following automatic conversions were performed:

'_symmetry_cell_setting' value 'Monoclinic' changed to 'monoclinic'
according to /home/saulius/struct/CIF-dictionaries/cif_core.dic
dictionary named 'cif_core.dic' version 2.4.2 from 2011-04-26.

Automatic conversion script
Id: cif_fix_values 1891 2012-01-12 08:04:46Z andrius 
;
_cod_original_sg_symbol_H-M C2/c
_cod_database_code 4331686

loop_
_symmetry_equiv_pos_as_xyz
'x, y, z'
'-x, y, -z+1/2'
'x+1/2, y+1/2, z'
'-x+1/2, y+1/2, -z+1/2'
'-x, -y, -z'
'x, -y, z-1/2'
'-x+1/2, -y+1/2, -z'
'x+1/2, -y+1/2, z-1/2'

loop_
_atom_site_label
_atom_site_type_symbol
_atom_site_fract_x
_atom_site_fract_y
_atom_site_fract_z
_atom_site_U_iso_or_equiv
_atom_site_adp_type
_atom_site_occupancy
_atom_site_symmetry_multiplicity
_atom_site_calc_flag
_atom_site_refinement_flags
_atom_site_disorder_assembly
_atom_site_disorder_group
Pt Pt 1.0000 0.0000 1.0000 0.0530(3) Uani 1 2 d S . .
N1 N 1.0519(4) 0.0911(4) 1.0154(10) 0.057(2) Uani 1 1 d . . .
N2 N 0.9141(4) 0.0605(4) 0.9750(11) 0.059(2) Uani 1 1 d . . .
N3 N 0.8417(4) 0.0512(4) 0.9516(12) 0.070(2) Uani 1 1 d . . .
C1 C 1.1239(6) 0.1014(6) 1.0361(14) 0.067(3) Uani 1 1 d . . .
H1A H 1.1550 0.0645 1.0461 0.080 Uiso 1 1 calc R . .
C2 C 1.1539(7) 0.1628(6) 1.0433(17) 0.074(3) Uani 1 1 d . . .
H2A H 1.2047 0.1682 1.0573 0.089 Uiso 1 1 calc R . .
C3 C 1.1079(6) 0.2175(5) 1.0297(15) 0.081(3) Uani 1 1 d . . .
H3A H 1.1273 0.2604 1.0350 0.097 Uiso 1 1 calc R . .
C4 C 1.0355(6) 0.2082(5) 1.0088(13) 0.072(3) Uani 1 1 d . . .
H4A H 1.0045 0.2450 0.9989 0.086 Uiso 1 1 calc R . .
C5 C 1.0056(5) 0.1449(6) 1.0015(10) 0.060(3) Uani 1 1 d . . .
C6 C 0.9292(6) 0.1273(5) 0.9802(14) 0.059(2) Uani 1 1 d . . .
C7 C 0.8618(6) 0.1617(6) 0.9561(17) 0.072(3) Uani 1 1 d . . .
H7A H 0.8541 0.2076 0.9543 0.086 Uiso 1 1 calc R . .
C8 C 0.8112(6) 0.1131(5) 0.9365(16) 0.073(3) Uani 1 1 d . A .
C9 C 0.7311(6) 0.1213(5) 0.8977(15) 0.100(4) Uiso 1 1 d D . .
C11 C 0.6015(7) 0.1019(7) 1.012(2) 0.168(7) Uiso 1 1 d D . .
C10 C 0.6826(7) 0.0827(9) 1.032(2) 0.099(7) Uiso 0.50 1 d PD A 1
F1 F 0.7097(8) 0.0951(8) 0.7152(17) 0.085(4) Uiso 0.50 1 d PD A 1
F2 F 0.7130(7) 0.1880(6) 0.922(2) 0.114(5) Uiso 0.50 1 d PD A 1
F3 F 0.6833(10) 0.0160(8) 0.976(3) 0.107(5) Uiso 0.50 1 d PD A 1
F4 F 0.7066(9) 0.0855(9) 1.227(2) 0.095(4) Uiso 0.50 1 d PD A 1
F5 F 0.5724(14) 0.1303(15) 0.842(3) 0.217(11) Uiso 0.50 1 d PD A 1
F6 F 0.5825(12) 0.1472(12) 1.154(3) 0.198(9) Uiso 0.50 1 d PD A 1
F7 F 0.5673(9) 0.0470(8) 1.080(3) 0.140(6) Uiso 0.50 1 d PD A 1
C10' C 0.6834(8) 0.1143(8) 1.077(2) 0.110(8) Uiso 0.50 1 d PD A 2
F1' F 0.6960(12) 0.0675(10) 0.796(4) 0.190(11) Uiso 0.50 1 d PD A 2
F2' F 0.7165(6) 0.1803(5) 0.796(2) 0.088(4) Uiso 0.50 1 d PD A 2
F3' F 0.7016(11) 0.0505(10) 1.141(3) 0.167(7) Uiso 0.50 1 d PD A 2
F4' F 0.6949(8) 0.1754(7) 1.164(2) 0.120(5) Uiso 0.50 1 d PD A 2
F5' F 0.5758(8) 0.1606(7) 0.940(3) 0.129(6) Uiso 0.50 1 d PD A 2
F6' F 0.5571(18) 0.093(2) 1.169(4) 0.305(17) Uiso 0.50 1 d PD A 2
F7' F 0.5784(11) 0.0569(10) 0.870(3) 0.173(7) Uiso 0.50 1 d PD A 2

loop_
_atom_site_aniso_label
_atom_site_aniso_U_11
_atom_site_aniso_U_22
_atom_site_aniso_U_33
_atom_site_aniso_U_23
_atom_site_aniso_U_13
_atom_site_aniso_U_12
Pt 0.0531(4) 0.0542(4) 0.0521(4) 0.0020(2) 0.0052(2) 0.0096(2)
N1 0.055(5) 0.065(5) 0.050(4) -0.004(4) 0.005(3) 0.011(4)
N2 0.051(5) 0.068(5) 0.057(4) 0.004(4) 0.005(3) 0.018(4)
N3 0.054(5) 0.070(5) 0.087(6) -0.002(5) 0.000(4) 0.008(4)
C1 0.070(7) 0.064(7) 0.066(6) 0.006(5) 0.007(5) -0.001(6)
C2 0.069(7) 0.071(7) 0.082(7) -0.008(6) -0.005(5) -0.006(6)
C3 0.078(8) 0.066(7) 0.098(8) 0.006(6) -0.003(6) -0.014(6)
C4 0.077(7) 0.057(6) 0.081(7) 0.000(5) 0.006(5) 0.007(6)
C5 0.078(7) 0.052(5) 0.048(5) -0.008(4) 0.005(5) 0.016(5)
C6 0.070(7) 0.046(6) 0.061(5) -0.002(4) 0.001(5) 0.015(5)
C7 0.076(7) 0.064(7) 0.075(7) -0.001(6) -0.006(5) 0.020(6)
C8 0.058(6) 0.066(7) 0.096(7) -0.001(6) 0.000(5) 0.014(5)

loop_
_atom_type_symbol
_atom_type_description
_atom_type_scat_dispersion_real
_atom_type_scat_dispersion_imag
_atom_type_scat_source
C C 0.0033 0.0016 'International Tables Vol C Tables 4.2.6.8 and 6.1.1.4'
H H 0.0000 0.0000 'International Tables Vol C Tables 4.2.6.8 and 6.1.1.4'
N N 0.0061 0.0033 'International Tables Vol C Tables 4.2.6.8 and 6.1.1.4'
F F 0.0171 0.0103 'International Tables Vol C Tables 4.2.6.8 and 6.1.1.4'
Pt Pt -1.7033 8.3905 'International Tables Vol C Tables 4.2.6.8 and 6.1.1.4'

loop_
_geom_angle_atom_site_label_1
_geom_angle_atom_site_label_2
_geom_angle_atom_site_label_3
_geom_angle
_geom_angle_site_symmetry_1
_geom_angle_site_symmetry_3
N2 Pt N2 180.0(4) . 5_757
N2 Pt N1 79.6(3) . .
N2 Pt N1 100.4(3) 5_757 .
N2 Pt N1 100.4(3) . 5_757
N2 Pt N1 79.6(3) 5_757 5_757
N1 Pt N1 180.0(6) . 5_757
C1 N1 C5 119.2(9) . .
C1 N1 Pt 126.3(8) . .
C5 N1 Pt 114.5(6) . .
N3 N2 C6 109.7(8) . .
N3 N2 Pt 134.2(7) . .
C6 N2 Pt 116.1(7) . .
N2 N3 C8 106.2(8) . .
N1 C1 C2 122.8(11) . .
C1 C2 C3 118.8(11) . .
C4 C3 C2 119.3(10) . .
C3 C4 C5 121.3(10) . .
N1 C5 C4 118.7(9) . .
N1 C5 C6 113.8(9) . .
C4 C5 C6 127.5(10) . .
N2 C6 C7 107.6(10) . .
N2 C6 C5 115.9(8) . .
C7 C6 C5 136.5(10) . .
C8 C7 C6 104.3(10) . .
C7 C8 N3 112.2(9) . .
C7 C8 C9 127.1(10) . .
N3 C8 C9 120.7(9) . .
F2 C9 F2' 37.1(7) . .
F2 C9 F1 114.4(12) . .
F2' C9 F1 80.2(10) . .
F2 C9 F1' 133.3(15) . .
F2' C9 F1' 109.0(14) . .
F1 C9 F1' 34.1(11) . .
F2 C9 C8 108.8(10) . .
F2' C9 C8 110.4(10) . .
F1 C9 C8 110.6(10) . .
F1' C9 C8 115.0(13) . .
F2 C9 C10 105.5(11) . .
F2' C9 C10 129.5(12) . .
F1 C9 C10 102.2(10) . .
F1' C9 C10 69.9(14) . .
C8 C9 C10 115.3(9) . .
F2 C9 C10' 81.1(10) . .
F2' C9 C10' 112.1(11) . .
F1 C9 C10' 122.7(11) . .
F1' C9 C10' 94.1(14) . .
C8 C9 C10' 115.3(10) . .
C10 C9 C10' 26.5(9) . .
F5' C11 F7 132.4(15) . .
F5' C11 F7' 102.5(15) . .
F7 C11 F7' 65.5(12) . .
F5' C11 F6' 101(2) . .
F7 C11 F6' 48.7(18) . .
F7' C11 F6' 108(2) . .
F5' C11 F6 66.4(12) . .
F7 C11 F6 98.9(17) . .
F7' C11 F6 147.9(16) . .
F6' C11 F6 50.3(19) . .
F5' C11 F5 38.6(13) . .
F7 C11 F5 117.4(17) . .
F7' C11 F5 64.9(14) . .
F6' C11 F5 120(2) . .
F6 C11 F5 103.3(19) . .
F5' C11 C10 124.8(14) . .
F7 C11 C10 102.8(12) . .
F7' C11 C10 99.3(14) . .
F6' C11 C10 120(2) . .
F6 C11 C10 111.8(15) . .
F5 C11 C10 120.7(17) . .
F5' C11 C10' 106.2(14) . .
F7 C11 C10' 118.6(13) . .
F7' C11 C10' 124.3(14) . .
F6' C11 C10' 112(2) . .
F6 C11 C10' 87.7(14) . .
F5 C11 C10' 120.0(18) . .
C10 C11 C10' 26.4(9) . .
F3 C10 F4 107.4(14) . .
F3 C10 C9 107.8(13) . .
F4 C10 C9 113.7(13) . .
F3 C10 C11 103.8(13) . .
F4 C10 C11 109.8(13) . .
C9 C10 C11 113.6(12) . .
F4' C10' F3' 130.7(18) . .
F4' C10' C9 100.9(12) . .
F3' C10' C9 101.8(14) . .
F4' C10' C11 113.1(14) . .
F3' C10' C11 98.9(14) . .
C9 C10' C11 110.4(12) . .

loop_
_geom_bond_atom_site_label_1
_geom_bond_atom_site_label_2
_geom_bond_distance
_geom_bond_site_symmetry_2
Pt N2 1.979(7) .
Pt N2 1.979(7) 5_757
Pt N1 2.056(8) .
Pt N1 2.056(8) 5_757
N1 C1 1.327(14) .
N1 C5 1.368(13) .
N2 N3 1.332(10) .
N2 C6 1.366(13) .
N3 C8 1.360(12) .
C1 C2 1.346(16) .
C2 C3 1.379(15) .
C3 C4 1.331(13) .
C4 C5 1.380(15) .
C5 C6 1.433(12) .
C6 C7 1.410(14) .
C7 C8 1.341(16) .
C8 C9 1.479(14) .
C9 F2 1.388(9) .
C9 F2' 1.392(9) .
C9 F1 1.400(9) .
C9 F1' 1.421(10) .
C9 C10 1.519(10) .
C9 C10' 1.545(10) .
C11 F5' 1.353(9) .
C11 F7 1.356(10) .
C11 F7' 1.384(10) .
C11 F6' 1.385(10) .
C11 F6 1.389(10) .
C11 F5 1.389(10) .
C11 C10 1.524(10) .
C11 C10' 1.556(10) .
C10 F3 1.392(10) .
C10 F4 1.392(10) .
C10' F4' 1.375(9) .
C10' F3' 1.388(10) .
